data_7126219
loop_
_publ_author_name
'Do, Dinh Cao Huan'
'Protchenko, Andrey V.'
'Fuentes, M \'Angeles'
'Hicks, Jamie'
'Vasko, Petra'
'Aldridge, Simon'

_publ_section_title
;
 N-H cleavage vs. Werner complex formation: reactivity of cationic group
 14 tetrelenes towards amines.
;
_journal_issue 34
_journal_name_full 'Chemical communications (Cambridge, England)'
_journal_page_first 4684
_journal_page_last 4687
_journal_paper_doi 10.1039/d0cc00875c
_journal_volume 56
_journal_year 2020
_chemical_formula_moiety 'C31 H47 N4 Si, C16 Al F36 O4'
_chemical_formula_sum 'C47 H47 Al F36 N4 O4 Si'
_chemical_formula_weight 1470.95
_space_group_crystal_system monoclinic
_space_group_IT_number 14
_space_group_name_Hall '-P 2ybc'
_space_group_name_H-M_alt 'P 1 21/c 1'
_atom_sites_solution_hydrogens geom
_audit_creation_method SHELXL-2014/7
_audit_update_record
;
2020-02-01 deposited with the CCDC.	2020-03-16 downloaded from the CCDC.
;
_cell_angle_alpha 90
_cell_angle_beta 98.0120(10)
_cell_angle_gamma 90
_cell_formula_units_Z 4
_cell_length_a 13.99300(10)
_cell_length_b 19.5525(2)
_cell_length_c 21.6682(2)
_cell_measurement_reflns_used 24648
_cell_measurement_temperature 150(2)
_cell_measurement_theta_max 76.1270
_cell_measurement_theta_min 3.0400
_cell_volume 5870.51(9)
_computing_cell_refinement 'CrysAlisPro 1.171.38.43b (Rigaku OD, 2015)'
_computing_data_collection 'CrysAlisPro 1.171.38.43b (Rigaku OD, 2015)'
_computing_data_reduction 'CrysAlisPro 1.171.38.43b (Rigaku OD, 2015)'
_computing_structure_refinement 'SHELXL-2014/7 (Sheldrick, 2014)'
_computing_structure_solution 'SHELXT-2014/7 (Sheldrick, 2014)'
_diffrn_ambient_temperature 150(2)
_diffrn_detector_area_resol_mean 10.4102
_diffrn_measured_fraction_theta_full 1.000
_diffrn_measured_fraction_theta_max 0.994
_diffrn_measurement_device_type 'SuperNova, Dual, Cu at zero, Atlas'
_diffrn_measurement_method '\w scans'
_diffrn_radiation_type CuK\a
_diffrn_radiation_wavelength 1.54184
_diffrn_reflns_av_R_equivalents 0.0708
_diffrn_reflns_av_unetI/netI 0.0375
_diffrn_reflns_Laue_measured_fraction_full 1.000
_diffrn_reflns_Laue_measured_fraction_max 0.994
_diffrn_reflns_limit_h_max 17
_diffrn_reflns_limit_h_min -17
_diffrn_reflns_limit_k_max 23
_diffrn_reflns_limit_k_min -24
_diffrn_reflns_limit_l_max 27
_diffrn_reflns_limit_l_min -18
_diffrn_reflns_number 69419
_diffrn_reflns_point_group_measured_fraction_full 1.000
_diffrn_reflns_point_group_measured_fraction_max 0.994
_diffrn_reflns_theta_full 67.684
_diffrn_reflns_theta_max 76.249
_diffrn_reflns_theta_min 3.058
_diffrn_source 'micro-focus sealed X-ray tube'
_exptl_absorpt_coefficient_mu 1.995
_exptl_absorpt_correction_T_max 1.00000
_exptl_absorpt_correction_T_min 0.44377
_exptl_absorpt_correction_type multi-scan
_exptl_absorpt_process_details
;
CrysAlisPro 1.171.38.43b (Rigaku Oxford Diffraction, 2015)
Empirical absorption correction using spherical harmonics,
 implemented in SCALE3 ABSPACK scaling algorithm.
;
_exptl_crystal_colour colourless
_exptl_crystal_density_diffrn 1.664
_exptl_crystal_description plate
_exptl_crystal_F_000 2960
_exptl_crystal_size_max 0.580
_exptl_crystal_size_mid 0.350
_exptl_crystal_size_min 0.080
_refine_diff_density_max 1.321
_refine_diff_density_min -1.226
_refine_diff_density_rms 0.125
_refine_ls_extinction_method none
_refine_ls_goodness_of_fit_ref 1.051
_refine_ls_hydrogen_treatment constr
_refine_ls_matrix_type full
_refine_ls_number_parameters 892
_refine_ls_number_reflns 12227
_refine_ls_number_restraints 75
_refine_ls_restrained_S_all 1.070
_refine_ls_R_factor_all 0.0965
_refine_ls_R_factor_gt 0.0852
_refine_ls_shift/su_max 0.001
_refine_ls_shift/su_mean 0.000
_refine_ls_structure_factor_coef Fsqd
_refine_ls_weighting_details 'w=1/[\s^2^(Fo^2^)+(0.1604P)^2^+10.9465P] where P=(Fo^2^+2Fc^2^)/3'
_refine_ls_weighting_scheme calc
_refine_ls_wR_factor_gt 0.2387
_refine_ls_wR_factor_ref 0.2547
_reflns_Friedel_coverage 0.000
_reflns_number_gt 10140
_reflns_number_total 12227
_reflns_threshold_expression 'I > 2\s(I)'
_cod_data_source_file d0cc00875c2.cif
_cod_data_source_block 090hdjh17_a
_cod_depositor_comments 'Adding full bibliography for 7126216--7126223.cif.'
_cod_original_sg_symbol_H-M 'P 21/c'
_cod_database_code 7126219
_shelx_shelxl_version_number 2014/7
_shelx_space_group_comment
;
The symmetry employed for this shelxl refinement is uniquely defined
by the following loop, which should always be used as a source of
symmetry information in preference to the above space-group names.
They are only intended as comments.
;
_shelx_estimated_absorpt_t_min 0.391
_shelx_estimated_absorpt_t_max 0.857

loop_
_space_group_symop_operation_xyz
'x, y, z'
'-x, y+1/2, -z+1/2'
'-x, -y, -z'
'x, -y-1/2, z-1/2'

loop_
_atom_site_label
_atom_site_type_symbol
_atom_site_fract_x
_atom_site_fract_y
_atom_site_fract_z
_atom_site_U_iso_or_equiv
_atom_site_adp_type
_atom_site_occupancy
_atom_site_site_symmetry_order
_atom_site_calc_flag
_atom_site_refinement_flags_posn
_atom_site_refinement_flags_adp
_atom_site_refinement_flags_occupancy
_atom_site_disorder_assembly
_atom_site_disorder_group
Si1 Si 0.30705(6) 0.74563(4) 0.65164(4) 0.01517(19) Uani 1 1 d . . . . .
Al1 Al 0.84065(6) 0.75334(4) 0.53441(4) 0.0127(2) Uani 1 1 d . . . . .
F16 F 0.56175(18) 0.75740(14) 0.39970(10) 0.0406(6) Uani 1 1 d . . . . .
F12 F 0.66834(18) 0.74066(15) 0.61673(10) 0.0433(6) Uani 1 1 d . . . . .
F14 F 0.64331(19) 0.62732(12) 0.54445(12) 0.0433(6) Uani 1 1 d . . . . .
F11 F 0.51753(17) 0.72823(16) 0.58128(11) 0.0431(6) Uani 1 1 d . . . . .
F18 F 0.46827(15) 0.78234(15) 0.46664(11) 0.0426(6) Uani 1 1 d . . . . .
F17 F 0.58777(18) 0.84777(13) 0.45498(13) 0.0436(6) Uani 1 1 d . . . . .
O2 O 0.71916(16) 0.76050(12) 0.50319(12) 0.0248(5) Uani 1 1 d . . . . .
O3 O 0.85621(17) 0.67456(12) 0.56963(11) 0.0258(5) Uani 1 1 d . . . . .
O4 O 0.87230(18) 0.81566(12) 0.58955(11) 0.0285(5) Uani 1 1 d . . . . .
F15 F 0.6618(2) 0.64367(13) 0.44928(12) 0.0451(6) Uani 1 1 d . . . . .
O1 O 0.90710(18) 0.76520(14) 0.47415(11) 0.0280(5) Uani 1 1 d . . . . .
F10 F 0.58504(17) 0.82609(13) 0.57784(12) 0.0426(6) Uani 1 1 d . . . . .
F13 F 0.51994(18) 0.64849(14) 0.47682(13) 0.0474(6) Uani 1 1 d . . . . .
N1 N 0.38444(16) 0.67689(11) 0.67702(10) 0.0120(4) Uani 1 1 d . . . . .
N2 N 0.38252(17) 0.81429(12) 0.68054(10) 0.0129(4) Uani 1 1 d . . . . .
N3 N 0.52791(18) 0.62443(12) 0.72436(12) 0.0174(5) Uani 1 1 d . . . . .
N4 N 0.52164(19) 0.86626(13) 0.73594(12) 0.0191(5) Uani 1 1 d . . . . .
F5 F 1.0343(2) 0.77610(18) 0.34529(13) 0.0571(8) Uani 1 1 d . . . . .
F22 F 1.0781(2) 0.62352(16) 0.65586(16) 0.0602(8) Uani 1 1 d . . . . .
F9 F 0.7529(2) 0.7431(2) 0.36709(13) 0.0640(10) Uani 1 1 d . . . . .
F3 F 0.8643(3) 0.64301(15) 0.42470(14) 0.0604(8) Uani 1 1 d . . . . .
F4 F 1.0812(2) 0.7840(2) 0.44367(15) 0.0699(10) Uani 1 1 d . . . . .
F23 F 1.04244(19) 0.70326(17) 0.58889(17) 0.0619(9) Uani 1 1 d . . . . .
F8 F 0.7982(2) 0.84421(18) 0.39477(16) 0.0651(9) Uani 1 1 d . . . . .
F1 F 1.0160(3) 0.65796(18) 0.42226(17) 0.0704(10) Uani 1 1 d . . . . .
F2 F 0.9148(3) 0.66641(18) 0.33869(14) 0.0734(11) Uani 1 1 d . . . . .
F6 F 0.9919(3) 0.86234(16) 0.39671(18) 0.0714(10) Uani 1 1 d . . . . .
C27 C 0.47582(19) 0.68169(14) 0.70990(12) 0.0123(5) Uani 1 1 d . . . . .
F7 F 0.8451(2) 0.7983(2) 0.31383(13) 0.0774(12) Uani 1 1 d . . . . .
F19 F 0.8558(3) 0.54542(15) 0.53933(17) 0.0714(10) Uani 1 1 d . . . . .
C28 C 0.5158(2) 0.74532(14) 0.72806(13) 0.0141(5) Uani 1 1 d . . . . .
H28 H 0.5785 0.7451 0.7515 0.017 Uiso 1 1 calc R U . . .
C29 C 0.4727(2) 0.80940(14) 0.71514(12) 0.0128(5) Uani 1 1 d . . . . .
C2 C 0.3018(2) 0.59136(14) 0.73415(13) 0.0148(5) Uani 1 1 d . . . . .
C1 C 0.33009(19) 0.61260(13) 0.67725(13) 0.0131(5) Uani 1 1 d . . . . .
F31 F 0.8237(3) 0.99342(14) 0.5913(2) 0.0771(11) Uani 1 1 d . . . . .
C14 C 0.3084(2) 0.91484(15) 0.62285(13) 0.0168(5) Uani 1 1 d . . . . .
C18 C 0.2884(2) 0.89758(14) 0.73287(13) 0.0174(5) Uani 1 1 d . . . . .
F30 F 1.0085(4) 0.9695(2) 0.5865(3) 0.0520(13) Uani 0.6 1 d D . P A 1
F35 F 0.9210(5) 0.9495(2) 0.6988(3) 0.0522(14) Uani 0.6 1 d D U P B 1
C6 C 0.3023(2) 0.57693(14) 0.62133(13) 0.0156(5) Uani 1 1 d . . . . .
C13 C 0.3267(2) 0.87774(13) 0.67899(13) 0.0142(5) Uani 1 1 d . . . . .
F21 F 1.0021(3) 0.5794(2) 0.5381(2) 0.0810(8) Uani 1 1 d . . . . .
F20 F 0.9623(3) 0.5164(2) 0.6161(2) 0.0810(8) Uani 1 1 d . . . . .
C10 C 0.3230(2) 0.63134(15) 0.79462(13) 0.0191(6) Uani 1 1 d . . . . .
H10 H 0.3594 0.6736 0.7863 0.023 Uiso 1 1 calc R U . . .
F33 F 0.7566(3) 0.91202(16) 0.53406(19) 0.0861(13) Uani 1 1 d . U . . .
C4 C 0.2190(2) 0.49564(15) 0.67907(15) 0.0215(6) Uani 1 1 d . . . . .
H4 H 0.1814 0.4553 0.6796 0.026 Uiso 1 1 calc R U . . .
F32 F 0.7397(2) 0.9160(2) 0.6285(2) 0.0890(14) Uani 1 1 d . . . . .
F25 F 0.9186(3) 0.5946(3) 0.71534(19) 0.0567(12) Uani 0.7 1 d D U P C 1
C5 C 0.2460(2) 0.51856(15) 0.62368(14) 0.0200(6) Uani 1 1 d . . . . .
H5 H 0.2257 0.4939 0.5864 0.024 Uiso 1 1 calc R U . . .
F24 F 0.9985(3) 0.71333(19) 0.67939(18) 0.0903(15) Uani 1 1 d . . . . .
C3 C 0.2467(2) 0.53144(15) 0.73371(14) 0.0191(6) Uani 1 1 d . . . . .
H3 H 0.2280 0.5151 0.7716 0.023 Uiso 1 1 calc R U . . .
F27 F 0.8220(4) 0.6772(3) 0.68635(19) 0.0636(16) Uani 0.7 1 d D . P C 1
C17 C 0.2335(2) 0.95742(15) 0.72979(15) 0.0222(6) Uani 1 1 d . . . . .
H17 H 0.2085 0.9728 0.7659 0.027 Uiso 1 1 calc R U . . .
C31 C 0.5218(2) 0.92876(15) 0.69864(15) 0.0236(6) Uani 1 1 d . . . . .
H31A H 0.4990 0.9182 0.6548 0.035 Uiso 1 1 calc R U . . .
H31B H 0.5875 0.9472 0.7025 0.035 Uiso 1 1 calc R U . . .
H31C H 0.4789 0.9627 0.7137 0.035 Uiso 1 1 calc R U . . .
C7 C 0.3311(2) 0.59868(16) 0.55891(14) 0.0219(6) Uani 1 1 d . . . . .
H7 H 0.3813 0.6352 0.5669 0.026 Uiso 1 1 calc R U . . .
C32 C 0.9170(2) 0.75674(17) 0.41433(14) 0.0223(6) Uani 1 1 d . . . . .
C40 C 0.9123(2) 0.63350(17) 0.60946(15) 0.0255(7) Uani 1 1 d . . . . .
C15 C 0.2517(2) 0.97347(15) 0.62229(15) 0.0225(6) Uani 1 1 d . . . . .
H15 H 0.2382 0.9993 0.5850 0.027 Uiso 1 1 calc R U . . .
C19 C 0.3005(2) 0.85648(16) 0.79295(14) 0.0225(6) Uani 1 1 d . . . . .
H19 H 0.3340 0.8128 0.7853 0.027 Uiso 1 1 calc R U . . .
C44 C 0.8935(2) 0.88080(17) 0.60514(16) 0.0265(7) Uani 1 1 d . . . . .
C16 C 0.2148(2) 0.99475(15) 0.67515(16) 0.0244(6) Uani 1 1 d . . . . .
H16 H 0.1767 1.0350 0.6739 0.029 Uiso 1 1 calc R U . . .
C36 C 0.6280(2) 0.74255(16) 0.50653(14) 0.0199(6) Uani 1 1 d . . . . .
C22 C 0.3468(2) 0.89304(16) 0.56350(14) 0.0213(6) Uani 1 1 d . . . . .
H22 H 0.3943 0.8553 0.5745 0.026 Uiso 1 1 calc R U . . .
C25 C 0.5287(2) 0.56826(16) 0.67951(16) 0.0244(6) Uani 1 1 d . . . . .
H25A H 0.4925 0.5293 0.6929 0.037 Uiso 1 1 calc R U . . .
H25B H 0.5954 0.5544 0.6774 0.037 Uiso 1 1 calc R U . . .
H25C H 0.4986 0.5836 0.6383 0.037 Uiso 1 1 calc R U . . .
C11 C 0.3848(3) 0.59044(17) 0.84542(14) 0.0265(7) Uani 1 1 d . . . . .
H11A H 0.3512 0.5480 0.8534 0.040 Uiso 1 1 calc R U . . .
H11B H 0.3959 0.6177 0.8837 0.040 Uiso 1 1 calc R U . . .
H11C H 0.4468 0.5794 0.8317 0.040 Uiso 1 1 calc R U . . .
C26 C 0.6129(2) 0.62667(18) 0.77199(16) 0.0274(7) Uani 1 1 d . . . . .
H26A H 0.6678 0.6451 0.7538 0.041 Uiso 1 1 calc R U . . .
H26B H 0.6283 0.5804 0.7876 0.041 Uiso 1 1 calc R U . . .
H26C H 0.5997 0.6560 0.8065 0.041 Uiso 1 1 calc R U . . .
F29 F 1.0376(3) 0.8667(2) 0.5611(3) 0.0584(15) Uani 0.6 1 d D U P A 1
F28 F 0.9251(4) 0.9246(2) 0.5058(2) 0.0571(14) Uani 0.6 1 d D . P A 1
F26 F 0.7868(3) 0.5765(3) 0.6501(3) 0.077(2) Uani 0.7 1 d D . P C 1
C37 C 0.5988(3) 0.7592(2) 0.57193(17) 0.0309(8) Uani 1 1 d . . . . .
C30 C 0.6046(3) 0.86064(18) 0.78492(17) 0.0299(7) Uani 1 1 d . . . . .
H30A H 0.5918 0.8254 0.8149 0.045 Uiso 1 1 calc R U . . .
H30B H 0.6155 0.9047 0.8064 0.045 Uiso 1 1 calc R U . . .
H30C H 0.6621 0.8481 0.7663 0.045 Uiso 1 1 calc R U . . .
F36 F 0.8551(5) 0.8515(4) 0.7057(2) 0.081(2) Uani 0.6 1 d D . P B 1
C9 C 0.3740(3) 0.53930(19) 0.52574(17) 0.0309(7) Uani 1 1 d . . . . .
H9A H 0.4307 0.5213 0.5525 0.046 Uiso 1 1 calc R U . . .
H9B H 0.3932 0.5556 0.4865 0.046 Uiso 1 1 calc R U . . .
H9C H 0.3257 0.5030 0.5171 0.046 Uiso 1 1 calc R U . . .
F34 F 1.0052(4) 0.8584(3) 0.6953(3) 0.0677(17) Uani 0.6 1 d D U P B 1
C24 C 0.2649(3) 0.8652(2) 0.51585(15) 0.0319(7) Uani 1 1 d . . . . .
H24A H 0.2334 0.8270 0.5342 0.048 Uiso 1 1 calc R U . . .
H24B H 0.2913 0.8493 0.4788 0.048 Uiso 1 1 calc R U . . .
H24C H 0.2176 0.9015 0.5040 0.048 Uiso 1 1 calc R U . . .
C8 C 0.2441(3) 0.6286(2) 0.51596(16) 0.0338(8) Uani 1 1 d . . . . .
H8A H 0.1951 0.5930 0.5060 0.051 Uiso 1 1 calc R U . . .
H8B H 0.2653 0.6452 0.4774 0.051 Uiso 1 1 calc R U . . .
H8C H 0.2166 0.6666 0.5372 0.051 Uiso 1 1 calc R U . . .
C12 C 0.2287(3) 0.6531(2) 0.81726(18) 0.0339(8) Uani 1 1 d . . . . .
H12A H 0.1908 0.6810 0.7852 0.051 Uiso 1 1 calc R U . . .
H12B H 0.2434 0.6798 0.8557 0.051 Uiso 1 1 calc R U . . .
H12C H 0.1917 0.6123 0.8254 0.051 Uiso 1 1 calc R U . . .
C38 C 0.6129(3) 0.66419(19) 0.49350(17) 0.0301(7) Uani 1 1 d . . . . .
C39 C 0.5603(2) 0.7833(2) 0.45654(16) 0.0292(7) Uani 1 1 d . . . . .
C20 C 0.3624(3) 0.8946(2) 0.84596(16) 0.0354(8) Uani 1 1 d . . . . .
H20A H 0.4255 0.9052 0.8335 0.053 Uiso 1 1 calc R U . . .
H20B H 0.3712 0.8658 0.8833 0.053 Uiso 1 1 calc R U . . .
H20C H 0.3300 0.9372 0.8549 0.053 Uiso 1 1 calc R U . . .
C23 C 0.3991(3) 0.9515(2) 0.53480(17) 0.0320(8) Uani 1 1 d . . . . .
H23A H 0.3526 0.9874 0.5200 0.048 Uiso 1 1 calc R U . . .
H23B H 0.4291 0.9339 0.4997 0.048 Uiso 1 1 calc R U . . .
H23C H 0.4490 0.9705 0.5664 0.048 Uiso 1 1 calc R U . . .
C21 C 0.2023(3) 0.8386(2) 0.8124(2) 0.0373(8) Uani 1 1 d . . . . .
H21A H 0.1700 0.8807 0.8229 0.056 Uiso 1 1 calc R U . . .
H21B H 0.2118 0.8084 0.8489 0.056 Uiso 1 1 calc R U . . .
H21C H 0.1624 0.8153 0.7780 0.056 Uiso 1 1 calc R U . . .
C33 C 0.9283(4) 0.6794(2) 0.3993(2) 0.0468(11) Uani 1 1 d . . . . .
C35 C 0.8275(3) 0.7862(3) 0.37131(19) 0.0452(10) Uani 1 1 d . . . . .
C34 C 1.0078(3) 0.7951(3) 0.3995(2) 0.0428(10) Uani 1 1 d . . . . .
C47 C 0.8038(4) 0.9273(2) 0.5882(3) 0.0521(12) Uani 1 1 d . . . . .
C42 C 1.0113(4) 0.6683(3) 0.6336(3) 0.0523(12) Uani 1 1 d . . . . .
C46 C 0.9185(5) 0.8859(3) 0.6769(3) 0.0401(17) Uani 0.6 1 d D U P B 1
C41 C 0.9320(4) 0.5667(3) 0.5758(3) 0.0603(14) Uani 1 1 d . . . . .
C45 C 0.9681(5) 0.9128(3) 0.5629(3) 0.0398(16) Uani 0.6 1 d D . P A 1
C43 C 0.8611(4) 0.6206(3) 0.6661(3) 0.060(2) Uani 0.7 1 d D . P C 1
F36A F 0.8980(7) 0.8478(6) 0.7064(6) 0.066(3) Uiso 0.4 1 d D . P B 2
F34A F 1.0343(6) 0.8625(5) 0.6736(5) 0.067(3) Uiso 0.4 1 d D . P B 2
F35A F 0.9509(9) 0.9498(5) 0.6931(7) 0.085(5) Uiso 0.4 1 d D . P B 2
C46A C 0.9451(8) 0.8867(6) 0.6699(6) 0.054(4) Uiso 0.4 1 d D . P B 2
F29A F 1.0540(10) 0.8540(6) 0.5933(6) 0.107(5) Uiso 0.4 1 d D . P B 2
F28A F 0.9688(9) 0.9126(6) 0.5215(5) 0.086(4) Uiso 0.4 1 d D . P B 2
F30A F 1.0184(10) 0.9583(5) 0.6106(5) 0.080(4) Uiso 0.4 1 d D . P B 2
C45A C 0.9853(9) 0.9014(6) 0.5826(5) 0.051(4) Uiso 0.4 1 d D . P B 2
F26A F 0.7953(12) 0.5532(8) 0.6283(7) 0.085(5) Uiso 0.3 1 d D U P C 2
F27A F 0.8104(14) 0.6476(7) 0.6803(9) 0.088(6) Uiso 0.3 1 d D U P C 2
F25A F 0.9179(12) 0.5687(9) 0.6996(9) 0.099(7) Uiso 0.3 1 d D U P C 2
C43A C 0.8591(12) 0.5995(8) 0.6542(8) 0.108(8) Uiso 0.3 1 d D U P C 2

loop_
_atom_site_aniso_label
_atom_site_aniso_U_11
_atom_site_aniso_U_22
_atom_site_aniso_U_33
_atom_site_aniso_U_23
_atom_site_aniso_U_13
_atom_site_aniso_U_12
Si1 0.0129(4) 0.0108(4) 0.0204(4) 0.0000(2) -0.0028(3) -0.0008(2)
Al1 0.0105(4) 0.0157(4) 0.0122(4) -0.0004(3) 0.0025(3) 0.0005(3)
F16 0.0354(12) 0.0659(16) 0.0200(10) 0.0032(9) 0.0017(9) 0.0061(10)
F12 0.0312(12) 0.0778(18) 0.0200(10) -0.0006(10) 0.0007(9) 0.0047(11)
F14 0.0487(14) 0.0336(12) 0.0470(13) 0.0147(10) 0.0044(11) -0.0055(10)
F11 0.0286(11) 0.0734(17) 0.0303(11) 0.0011(11) 0.0154(9) -0.0097(11)
F18 0.0163(10) 0.0683(17) 0.0426(12) 0.0060(11) 0.0018(9) 0.0063(10)
F17 0.0355(12) 0.0357(12) 0.0577(15) 0.0142(11) -0.0001(11) 0.0064(10)
O2 0.0118(10) 0.0295(12) 0.0337(12) 0.0030(9) 0.0051(9) -0.0003(8)
O3 0.0245(12) 0.0236(11) 0.0285(11) 0.0076(9) 0.0012(9) 0.0013(9)
O4 0.0325(13) 0.0233(12) 0.0279(11) -0.0078(9) -0.0019(10) 0.0013(9)
F15 0.0580(16) 0.0360(12) 0.0451(13) -0.0113(10) 0.0206(11) -0.0010(11)
O1 0.0241(12) 0.0401(13) 0.0211(11) 0.0004(9) 0.0080(9) 0.0018(10)
F10 0.0345(12) 0.0499(14) 0.0449(13) -0.0188(11) 0.0111(10) 0.0045(10)
F13 0.0348(13) 0.0492(14) 0.0556(15) -0.0042(11) -0.0026(11) -0.0189(11)
N1 0.0111(10) 0.0112(10) 0.0138(10) -0.0002(8) 0.0023(8) -0.0025(8)
N2 0.0128(11) 0.0118(10) 0.0139(10) 0.0011(8) 0.0012(8) 0.0000(8)
N3 0.0146(11) 0.0136(11) 0.0231(12) -0.0010(9) -0.0005(9) 0.0035(9)
N4 0.0212(12) 0.0130(11) 0.0209(11) 0.0023(9) -0.0049(9) -0.0060(9)
F5 0.0450(15) 0.087(2) 0.0459(14) -0.0109(14) 0.0311(12) -0.0173(15)
F22 0.0344(14) 0.0561(17) 0.083(2) 0.0121(15) -0.0169(13) 0.0150(12)
F9 0.0277(13) 0.128(3) 0.0339(13) -0.0051(14) -0.0035(10) -0.0196(15)
F3 0.089(2) 0.0416(15) 0.0557(16) -0.0068(12) 0.0294(16) -0.0252(15)
F4 0.0290(13) 0.125(3) 0.0557(17) -0.0147(18) 0.0047(12) -0.0242(16)
F23 0.0270(12) 0.0634(18) 0.092(2) 0.0271(16) -0.0043(13) -0.0112(12)
F8 0.0590(18) 0.069(2) 0.0708(19) 0.0301(16) 0.0224(15) 0.0329(16)
F1 0.077(2) 0.0594(19) 0.080(2) 0.0030(16) 0.0288(18) 0.0385(17)
F2 0.114(3) 0.069(2) 0.0428(15) -0.0277(14) 0.0320(17) -0.030(2)
F6 0.090(3) 0.0483(17) 0.086(2) -0.0098(16) 0.050(2) -0.0332(17)
C27 0.0114(12) 0.0130(12) 0.0131(11) 0.0020(9) 0.0038(9) 0.0004(9)
F7 0.0518(17) 0.148(4) 0.0338(14) 0.0374(18) 0.0126(12) 0.016(2)
F19 0.078(2) 0.0353(14) 0.089(2) -0.0174(14) -0.0296(18) -0.0003(14)
C28 0.0110(12) 0.0141(13) 0.0165(12) 0.0019(9) -0.0002(10) -0.0021(9)
C29 0.0132(12) 0.0132(12) 0.0121(11) 0.0005(9) 0.0019(9) -0.0024(9)
C2 0.0148(13) 0.0100(12) 0.0203(13) 0.0021(10) 0.0043(10) 0.0005(10)
C1 0.0119(12) 0.0100(12) 0.0178(12) 0.0001(9) 0.0034(9) 0.0006(9)
F31 0.076(2) 0.0253(13) 0.120(3) -0.0156(16) -0.021(2) 0.0066(13)
C14 0.0146(13) 0.0156(13) 0.0196(13) 0.0014(10) -0.0001(10) -0.0009(10)
C18 0.0187(13) 0.0132(12) 0.0204(13) -0.0018(10) 0.0027(10) -0.0017(10)
F30 0.055(3) 0.037(2) 0.069(4) -0.015(2) 0.024(3) -0.029(2)
F35 0.056(3) 0.050(2) 0.047(2) -0.0400(19) -0.004(2) 0.0047(19)
C6 0.0137(12) 0.0133(12) 0.0196(13) -0.0006(10) 0.0015(10) -0.0010(10)
C13 0.0134(12) 0.0097(12) 0.0187(13) 0.0004(9) -0.0004(10) -0.0017(9)
F21 0.0861(19) 0.0621(15) 0.0914(19) -0.0013(13) 0.0008(15) 0.0323(13)
F20 0.0861(19) 0.0621(15) 0.0914(19) -0.0013(13) 0.0008(15) 0.0323(13)
C10 0.0251(15) 0.0153(13) 0.0187(13) 0.0007(10) 0.0093(11) -0.0027(11)
F33 0.094(3) 0.0417(16) 0.102(3) -0.0089(16) -0.061(2) 0.0158(16)
C4 0.0180(14) 0.0136(13) 0.0324(16) 0.0026(11) 0.0016(12) -0.0046(10)
F32 0.0402(17) 0.075(2) 0.159(4) -0.046(3) 0.037(2) 0.0020(16)
F25 0.064(3) 0.078(3) 0.0271(17) 0.034(2) 0.0019(16) 0.019(2)
C5 0.0208(14) 0.0141(13) 0.0239(14) -0.0035(10) -0.0011(11) -0.0031(11)
F24 0.111(3) 0.062(2) 0.078(2) -0.0287(18) -0.055(2) 0.023(2)
C3 0.0188(14) 0.0139(13) 0.0250(14) 0.0047(10) 0.0047(11) -0.0025(10)
F27 0.069(3) 0.097(5) 0.0291(19) 0.008(2) 0.0231(18) 0.042(3)
C17 0.0239(15) 0.0153(13) 0.0279(15) -0.0058(11) 0.0056(12) 0.0002(11)
C31 0.0246(15) 0.0131(13) 0.0316(16) 0.0041(11) -0.0014(12) -0.0074(11)
C7 0.0293(16) 0.0206(14) 0.0166(13) -0.0041(11) 0.0060(11) -0.0067(12)
C32 0.0206(15) 0.0328(17) 0.0151(13) -0.0016(11) 0.0081(11) -0.0020(12)
C40 0.0263(16) 0.0248(15) 0.0246(15) 0.0075(12) 0.0011(12) 0.0065(13)
C15 0.0249(15) 0.0136(13) 0.0270(15) 0.0044(11) -0.0028(12) 0.0024(11)
C19 0.0319(17) 0.0181(14) 0.0191(13) 0.0001(11) 0.0092(12) 0.0013(12)
C44 0.0244(16) 0.0239(16) 0.0306(16) -0.0133(12) 0.0015(13) -0.0010(12)
C16 0.0229(15) 0.0127(13) 0.0369(17) -0.0013(12) 0.0017(13) 0.0034(11)
C36 0.0109(13) 0.0293(16) 0.0198(14) 0.0021(11) 0.0024(11) -0.0008(11)
C22 0.0227(15) 0.0232(14) 0.0178(13) 0.0042(11) 0.0026(11) 0.0010(11)
C25 0.0231(15) 0.0148(14) 0.0353(16) -0.0071(12) 0.0043(12) 0.0051(11)
C11 0.0338(18) 0.0259(16) 0.0191(14) -0.0012(12) 0.0011(12) -0.0015(13)
C26 0.0201(15) 0.0254(16) 0.0333(16) 0.0017(13) -0.0077(12) 0.0048(12)
F29 0.025(2) 0.062(3) 0.096(4) -0.037(3) 0.033(2) -0.0108(19)
F28 0.090(5) 0.042(2) 0.043(2) 0.006(2) 0.022(3) -0.021(3)
F26 0.042(2) 0.102(5) 0.088(4) 0.062(4) 0.017(3) -0.017(3)
C37 0.0206(16) 0.046(2) 0.0257(17) -0.0042(14) 0.0043(13) 0.0010(14)
C30 0.0275(17) 0.0237(16) 0.0335(17) 0.0021(13) -0.0135(14) -0.0077(13)
F36 0.114(7) 0.109(6) 0.024(2) -0.014(3) 0.022(3) -0.021(5)
C9 0.0363(19) 0.0298(17) 0.0285(16) -0.0098(13) 0.0113(14) -0.0046(14)
F34 0.065(3) 0.071(3) 0.054(3) -0.026(2) -0.038(3) 0.031(3)
C24 0.0346(19) 0.0399(19) 0.0201(15) -0.0021(13) -0.0004(13) -0.0030(15)
C8 0.045(2) 0.0335(18) 0.0212(15) 0.0014(13) 0.0008(14) 0.0016(16)
C12 0.039(2) 0.0324(18) 0.0340(18) -0.0029(14) 0.0165(15) 0.0101(15)
C38 0.0262(17) 0.0312(18) 0.0327(17) 0.0032(13) 0.0036(13) -0.0072(13)
C39 0.0192(15) 0.041(2) 0.0270(16) 0.0042(14) 0.0031(12) 0.0042(14)
C20 0.047(2) 0.039(2) 0.0194(15) -0.0014(13) 0.0015(14) -0.0063(17)
C23 0.0340(18) 0.0357(19) 0.0274(16) 0.0109(14) 0.0079(14) -0.0036(15)
C21 0.040(2) 0.0334(19) 0.042(2) 0.0064(15) 0.0197(17) -0.0030(16)
C33 0.062(3) 0.043(2) 0.038(2) -0.0132(18) 0.019(2) -0.011(2)
C35 0.033(2) 0.073(3) 0.0303(19) 0.0141(19) 0.0075(15) 0.003(2)
C34 0.034(2) 0.059(3) 0.039(2) -0.0081(18) 0.0179(17) -0.0161(19)
C47 0.049(3) 0.029(2) 0.071(3) -0.016(2) -0.014(2) 0.0052(18)
C42 0.041(2) 0.047(3) 0.064(3) 0.003(2) -0.012(2) 0.007(2)
C46 0.051(4) 0.037(3) 0.031(3) -0.020(2) -0.001(3) 0.006(3)
C41 0.056(3) 0.036(2) 0.084(4) -0.011(2) -0.008(3) 0.012(2)
C45 0.055(5) 0.037(4) 0.027(4) -0.006(3) 0.005(3) -0.011(3)
C43 0.058(4) 0.094(6) 0.033(3) 0.043(4) 0.023(3) 0.042(4)

loop_
_atom_type_symbol
_atom_type_description
_atom_type_scat_dispersion_real
_atom_type_scat_dispersion_imag
_atom_type_scat_source
C C 0.0181 0.0091 'International Tables Vol C Tables 4.2.6.8 and 6.1.1.4'
H H 0.0000 0.0000 'International Tables Vol C Tables 4.2.6.8 and 6.1.1.4'
N N 0.0311 0.0180 'International Tables Vol C Tables 4.2.6.8 and 6.1.1.4'
O O 0.0492 0.0322 'International Tables Vol C Tables 4.2.6.8 and 6.1.1.4'
F F 0.0727 0.0534 'International Tables Vol C Tables 4.2.6.8 and 6.1.1.4'
Al Al 0.2130 0.2455 'International Tables Vol C Tables 4.2.6.8 and 6.1.1.4'
Si Si 0.2541 0.3302 'International Tables Vol C Tables 4.2.6.8 and 6.1.1.4'

loop_
_geom_angle_atom_site_label_1
_geom_angle_atom_site_label_2
_geom_angle_atom_site_label_3
_geom_angle
_geom_angle_site_symmetry_1
_geom_angle_site_symmetry_3
_geom_angle_publ_flag
N1 Si1 N2 99.07(11) . . ?
O3 Al1 O4 108.77(12) . . ?
O3 Al1 O1 114.15(13) . . ?
O4 Al1 O1 108.51(13) . . ?
O3 Al1 O2 107.46(12) . . ?
O4 Al1 O2 110.78(13) . . ?
O1 Al1 O2 107.17(12) . . ?
C36 O2 Al1 147.6(2) . . ?
C40 O3 Al1 147.6(2) . . ?
C44 O4 Al1 151.0(2) . . ?
C32 O1 Al1 149.5(2) . . ?
C27 N1 C1 120.0(2) . . ?
C27 N1 Si1 126.46(19) . . ?
C1 N1 Si1 110.93(17) . . ?
C29 N2 C13 121.1(2) . . ?
C29 N2 Si1 126.61(19) . . ?
C13 N2 Si1 110.18(17) . . ?
C27 N3 C26 119.9(2) . . ?
C27 N3 C25 121.4(2) . . ?
C26 N3 C25 114.2(2) . . ?
C29 N4 C30 119.6(2) . . ?
C29 N4 C31 122.8(2) . . ?
C30 N4 C31 113.6(2) . . ?
N3 C27 N1 119.8(2) . . ?
N3 C27 C28 119.4(2) . . ?
N1 C27 C28 120.8(2) . . ?
C27 C28 C29 126.5(3) . . ?
N4 C29 N2 120.5(2) . . ?
N4 C29 C28 119.0(2) . . ?
N2 C29 C28 120.4(2) . . ?
C3 C2 C1 117.5(3) . . ?
C3 C2 C10 118.5(2) . . ?
C1 C2 C10 123.9(2) . . ?
C6 C1 C2 122.0(2) . . ?
C6 C1 N1 120.2(2) . . ?
C2 C1 N1 117.6(2) . . ?
C15 C14 C13 117.8(3) . . ?
C15 C14 C22 119.4(3) . . ?
C13 C14 C22 122.8(3) . . ?
C17 C18 C13 117.5(3) . . ?
C17 C18 C19 118.7(3) . . ?
C13 C18 C19 123.8(3) . . ?
C5 C6 C1 117.7(3) . . ?
C5 C6 C7 118.8(3) . . ?
C1 C6 C7 123.4(2) . . ?
C18 C13 C14 122.0(3) . . ?
C18 C13 N2 118.6(2) . . ?
C14 C13 N2 119.2(2) . . ?
C2 C10 C11 112.0(2) . . ?
C2 C10 C12 110.2(3) . . ?
C11 C10 C12 109.9(3) . . ?
C5 C4 C3 120.1(3) . . ?
C4 C5 C6 121.5(3) . . ?
C4 C3 C2 121.1(3) . . ?
C16 C17 C18 121.3(3) . . ?
C6 C7 C9 112.0(3) . . ?
C6 C7 C8 111.0(3) . . ?
C9 C7 C8 109.4(3) . . ?
O1 C32 C34 109.9(3) . . ?
O1 C32 C33 110.5(3) . . ?
C34 C32 C33 108.5(3) . . ?
O1 C32 C35 110.6(3) . . ?
C34 C32 C35 108.1(3) . . ?
C33 C32 C35 109.2(3) . . ?
O3 C40 C43A 113.0(7) . . ?
O3 C40 C43 108.5(3) . . ?
O3 C40 C41 109.2(3) . . ?
C43A C40 C41 94.0(7) . . ?
C43 C40 C41 112.0(4) . . ?
O3 C40 C42 111.4(3) . . ?
C43A C40 C42 119.0(7) . . ?
C43 C40 C42 107.2(4) . . ?
C41 C40 C42 108.6(4) . . ?
C16 C15 C14 121.2(3) . . ?
C18 C19 C20 111.7(3) . . ?
C18 C19 C21 111.1(3) . . ?
C20 C19 C21 109.8(3) . . ?
O4 C44 C46A 111.8(5) . . ?
O4 C44 C45A 110.2(5) . . ?
C46A C44 C45A 87.8(6) . . ?
O4 C44 C46 109.0(3) . . ?
O4 C44 C47 110.7(3) . . ?
C46A C44 C47 116.5(5) . . ?
C45A C44 C47 118.0(5) . . ?
C46 C44 C47 105.2(4) . . ?
O4 C44 C45 111.4(3) . . ?
C46 C44 C45 118.2(4) . . ?
C47 C44 C45 101.9(4) . . ?
C15 C16 C17 120.1(3) . . ?
O2 C36 C39 108.7(3) . . ?
O2 C36 C37 111.5(3) . . ?
C39 C36 C37 108.4(3) . . ?
O2 C36 C38 110.7(3) . . ?
C39 C36 C38 108.8(3) . . ?
C37 C36 C38 108.7(3) . . ?
C14 C22 C24 110.5(3) . . ?
C14 C22 C23 112.2(3) . . ?
C24 C22 C23 110.2(3) . . ?
F12 C37 F11 108.7(3) . . ?
F12 C37 F10 107.4(3) . . ?
F11 C37 F10 107.1(3) . . ?
F12 C37 C36 110.5(3) . . ?
F11 C37 C36 112.4(3) . . ?
F10 C37 C36 110.6(3) . . ?
F15 C38 F13 108.6(3) . . ?
F15 C38 F14 107.4(3) . . ?
F13 C38 F14 106.6(3) . . ?
F15 C38 C36 111.0(3) . . ?
F13 C38 C36 112.0(3) . . ?
F14 C38 C36 111.0(3) . . ?
F17 C39 F16 107.3(3) . . ?
F17 C39 F18 108.0(3) . . ?
F16 C39 F18 106.5(3) . . ?
F17 C39 C36 110.9(3) . . ?
F16 C39 C36 111.3(3) . . ?
F18 C39 C36 112.7(3) . . ?
F3 C33 F2 107.3(4) . . ?
F3 C33 F1 108.7(4) . . ?
F2 C33 F1 107.9(4) . . ?
F3 C33 C32 109.9(4) . . ?
F2 C33 C32 112.8(4) . . ?
F1 C33 C32 110.1(4) . . ?
F7 C35 F8 108.4(4) . . ?
F7 C35 F9 107.1(4) . . ?
F8 C35 F9 106.6(4) . . ?
F7 C35 C32 112.8(3) . . ?
F8 C35 C32 110.5(4) . . ?
F9 C35 C32 111.2(4) . . ?
F4 C34 F6 107.7(4) . . ?
F4 C34 F5 108.0(4) . . ?
F6 C34 F5 107.5(4) . . ?
F4 C34 C32 110.3(4) . . ?
F6 C34 C32 110.5(4) . . ?
F5 C34 C32 112.6(3) . . ?
F33 C47 F31 110.2(5) . . ?
F33 C47 F32 104.2(5) . . ?
F31 C47 F32 106.2(4) . . ?
F33 C47 C44 111.8(4) . . ?
F31 C47 C44 113.8(4) . . ?
F32 C47 C44 109.9(4) . . ?
F23 C42 F22 108.9(4) . . ?
F23 C42 F24 107.0(5) . . ?
F22 C42 F24 108.7(4) . . ?
F23 C42 C40 110.5(4) . . ?
F22 C42 C40 112.5(4) . . ?
F24 C42 C40 109.0(4) . . ?
F35 C46 F36 106.8(6) . . ?
F35 C46 F34 106.9(5) . . ?
F36 C46 F34 107.0(6) . . ?
F35 C46 C44 114.2(5) . . ?
F36 C46 C44 111.5(5) . . ?
F34 C46 C44 110.1(5) . . ?
F19 C41 F20 108.6(5) . . ?
F19 C41 F21 106.6(5) . . ?
F20 C41 F21 109.2(4) . . ?
F19 C41 C40 111.9(4) . . ?
F20 C41 C40 112.0(5) . . ?
F21 C41 C40 108.4(4) . . ?
F30 C45 F28 109.3(6) . . ?
F30 C45 F29 107.8(5) . . ?
F28 C45 F29 109.2(5) . . ?
F30 C45 C44 112.7(5) . . ?
F28 C45 C44 110.8(5) . . ?
F29 C45 C44 106.8(5) . . ?
F27 C43 F25 106.3(5) . . ?
F27 C43 F26 106.0(5) . . ?
F25 C43 F26 108.4(5) . . ?
F27 C43 C40 112.7(4) . . ?
F25 C43 C40 113.9(4) . . ?
F26 C43 C40 109.1(5) . . ?
F34A C46A F35A 107.4(8) . . ?
F34A C46A F36A 107.4(8) . . ?
F35A C46A F36A 108.2(8) . . ?
F34A C46A C44 111.0(9) . . ?
F35A C46A C44 115.0(10) . . ?
F36A C46A C44 107.5(9) . . ?
F30A C45A F28A 108.7(8) . . ?
F30A C45A F29A 107.9(8) . . ?
F28A C45A F29A 108.0(8) . . ?
F30A C45A C44 109.9(10) . . ?
F28A C45A C44 109.4(10) . . ?
F29A C45A C44 112.8(10) . . ?
F27A C43A F25A 107.9(9) . . ?
F27A C43A F26A 107.8(9) . . ?
F25A C43A F26A 108.1(9) . . ?
F27A C43A C40 107.3(14) . . ?
F25A C43A C40 112.0(14) . . ?
F26A C43A C40 113.6(14) . . ?

loop_
_geom_bond_atom_site_label_1
_geom_bond_atom_site_label_2
_geom_bond_distance
_geom_bond_site_symmetry_2
_geom_bond_publ_flag
Si1 N1 1.765(2) . ?
Si1 N2 1.768(2) . ?
Al1 O3 1.719(2) . ?
Al1 O4 1.721(2) . ?
Al1 O1 1.721(2) . ?
Al1 O2 1.745(2) . ?
F16 C39 1.334(4) . ?
F12 C37 1.325(4) . ?
F14 C38 1.337(4) . ?
F11 C37 1.329(4) . ?
F18 C39 1.337(4) . ?
F17 C39 1.319(5) . ?
O2 C36 1.335(4) . ?
O3 C40 1.348(4) . ?
O4 C44 1.340(4) . ?
F15 C38 1.316(4) . ?
O1 C32 1.333(4) . ?
F10 C37 1.331(5) . ?
F13 C38 1.336(4) . ?
N1 C27 1.378(3) . ?
N1 C1 1.470(3) . ?
N2 C29 1.378(4) . ?
N2 C13 1.464(3) . ?
N3 C27 1.349(4) . ?
N3 C26 1.463(4) . ?
N3 C25 1.468(4) . ?
N4 C29 1.350(4) . ?
N4 C30 1.464(4) . ?
N4 C31 1.465(4) . ?
F5 C34 1.333(5) . ?
F22 C42 1.322(5) . ?
F9 C35 1.334(6) . ?
F3 C33 1.322(5) . ?
F4 C34 1.321(6) . ?
F23 C42 1.309(6) . ?
F8 C35 1.331(6) . ?
F1 C33 1.326(7) . ?
F2 C33 1.326(5) . ?
F6 C34 1.333(6) . ?
C27 C28 1.398(4) . ?
F7 C35 1.324(5) . ?
F19 C41 1.303(6) . ?
C28 C29 1.402(4) . ?
C2 C3 1.402(4) . ?
C2 C1 1.409(4) . ?
C2 C10 1.519(4) . ?
C1 C6 1.405(4) . ?
F31 C47 1.323(5) . ?
C14 C15 1.393(4) . ?
C14 C13 1.409(4) . ?
C14 C22 1.522(4) . ?
C18 C17 1.396(4) . ?
C18 C13 1.406(4) . ?
C18 C19 1.519(4) . ?
F30 C45 1.316(6) . ?
F35 C46 1.331(5) . ?
C6 C5 1.392(4) . ?
C6 C7 1.525(4) . ?
F21 C41 1.385(8) . ?
F20 C41 1.344(7) . ?
C10 C11 1.527(4) . ?
C10 C12 1.530(5) . ?
F33 C47 1.299(6) . ?
C4 C5 1.382(4) . ?
C4 C3 1.383(4) . ?
F32 C47 1.355(7) . ?
F25 C43 1.343(5) . ?
F24 C42 1.357(7) . ?
F27 C43 1.336(6) . ?
C17 C16 1.384(5) . ?
C7 C9 1.532(4) . ?
C7 C8 1.541(5) . ?
C32 C34 1.548(5) . ?
C32 C33 1.560(6) . ?
C32 C35 1.563(5) . ?
C40 C43A 1.463(18) . ?
C40 C43 1.527(6) . ?
C40 C41 1.540(6) . ?
C40 C42 1.565(6) . ?
C15 C16 1.384(5) . ?
C19 C20 1.532(5) . ?
C19 C21 1.532(5) . ?
C44 C46A 1.490(13) . ?
C44 C45A 1.492(13) . ?
C44 C46 1.548(7) . ?
C44 C47 1.551(6) . ?
C44 C45 1.606(8) . ?
C36 C39 1.555(4) . ?
C36 C37 1.562(5) . ?
C36 C38 1.567(5) . ?
C22 C24 1.532(5) . ?
C22 C23 1.534(4) . ?
F29 C45 1.331(6) . ?
F28 C45 1.319(6) . ?
F26 C43 1.359(6) . ?
F36 C46 1.334(7) . ?
F34 C46 1.337(6) . ?
F36A C46A 1.335(8) . ?
F34A C46A 1.327(8) . ?
F35A C46A 1.331(8) . ?
F29A C45A 1.332(8) . ?
F28A C45A 1.330(7) . ?
F30A C45A 1.320(8) . ?
F26A C43A 1.338(8) . ?
F27A C43A 1.332(8) . ?
F25A C43A 1.334(8) . ?
